data_4501787
loop_
_publ_author_name
'Kumar, Jitendra'
'Awasthi, Shubhra'
'Verma, Sandeep'

_publ_section_title
;
 Contrasting Crystallographic Signatures of 9-Carboxypropyl Adeninium
 Cation: Adenine Dimerization vs Carboxylic Group Interaction
;
_journal_issue 8
_journal_name_full 'Crystal Growth &amp; Design'
_journal_page_first 3555
_journal_paper_doi 10.1021/cg100470u
_journal_volume 10
_journal_year 2010
_chemical_formula_moiety 'C8 H10 N5 O2, H2 O, Cl'
_chemical_formula_sum 'C8 H12 Cl N5 O3'
_chemical_formula_weight 261.68
_chemical_name_common '3-(N9-adeninyl)propanoic acid.HCl'
_chemical_name_systematic
;
 6-amino-9-(2-carboxyethyl)-9H-purin-1-ium chloride
;
_space_group_IT_number 33
_symmetry_cell_setting orthorhombic
_symmetry_space_group_name_Hall 'P -2ac -2n'
_symmetry_space_group_name_H-M 'P n 21 a'
_atom_sites_solution_hydrogens geom
_atom_sites_solution_primary direct
_atom_sites_solution_secondary difmap
_audit_creation_method SHELXL-97
_cell_angle_alpha 90.00
_cell_angle_beta 90.00
_cell_angle_gamma 90.00
_cell_formula_units_Z 8
_cell_length_a 28.697(4)
_cell_length_b 15.767(2)
_cell_length_c 5.1080(7)
_cell_measurement_reflns_used 4044
_cell_measurement_temperature 100(2)
_cell_measurement_theta_max 26.0
_cell_measurement_theta_min 2.58
_cell_volume 2311.2(5)
_computing_cell_refinement 'SMART 5.628 (Bruker, 2003)'
_computing_data_collection 'SMART 5.628 (Bruker, 2003)'
_computing_data_reduction 'SAINT+ 6.45  (Bruker, 2003)'
_computing_molecular_graphics 'diamond 3.1d'
_computing_structure_refinement 'SHELXL-97 (Sheldrick, 1997)'
_computing_structure_solution Sir92
_diffrn_ambient_temperature 100(2)
_diffrn_measured_fraction_theta_full 0.998
_diffrn_measured_fraction_theta_max 0.998
_diffrn_measurement_device_type 'CCD area Detector'
_diffrn_measurement_method 'Phi-Omega scans'
_diffrn_radiation_monochromator graphite
_diffrn_radiation_source 'fine-focus sealed tube'
_diffrn_radiation_type MoK\a
_diffrn_radiation_wavelength 0.71073
_diffrn_reflns_av_R_equivalents 0.0427
_diffrn_reflns_av_sigmaI/netI 0.0449
_diffrn_reflns_limit_h_max 34
_diffrn_reflns_limit_h_min -35
_diffrn_reflns_limit_k_max 15
_diffrn_reflns_limit_k_min -19
_diffrn_reflns_limit_l_max 6
_diffrn_reflns_limit_l_min -6
_diffrn_reflns_number 12043
_diffrn_reflns_theta_full 25.00
_diffrn_reflns_theta_max 26.00
_diffrn_reflns_theta_min 2.58
_exptl_absorpt_coefficient_mu 0.337
_exptl_absorpt_correction_T_max 0.9357
_exptl_absorpt_correction_T_min 0.9357
_exptl_absorpt_correction_type psi-scan
_exptl_absorpt_process_details '(North et al., 1968)'
_exptl_crystal_colour colourless
_exptl_crystal_density_diffrn 1.504
_exptl_crystal_density_method 'not measured'
_exptl_crystal_description needles
_exptl_crystal_F_000 1088
_exptl_crystal_size_max 0.20
_exptl_crystal_size_mid 0.20
_exptl_crystal_size_min 0.20
_refine_diff_density_max 0.654
_refine_diff_density_min -0.248
_refine_diff_density_rms 0.065
_refine_ls_abs_structure_details 'Flack H D (1983), Acta Cryst. A39, 876-881'
_refine_ls_abs_structure_Flack 0.18(16)
_refine_ls_extinction_method none
_refine_ls_goodness_of_fit_ref 1.014
_refine_ls_hydrogen_treatment mixed
_refine_ls_matrix_type full
_refine_ls_number_parameters 332
_refine_ls_number_reflns 4044
_refine_ls_number_restraints 8
_refine_ls_restrained_S_all 1.013
_refine_ls_R_factor_all 0.0718
_refine_ls_R_factor_gt 0.0551
_refine_ls_shift/su_max 0.008
_refine_ls_shift/su_mean 0.001
_refine_ls_structure_factor_coef Fsqd
_refine_ls_weighting_details 'calc w=1/[\s^2^(Fo^2^)+(0.0936P)^2^+0.0000P] where P=(Fo^2^+2Fc^2^)/3'
_refine_ls_weighting_scheme calc
_refine_ls_wR_factor_gt 0.1362
_refine_ls_wR_factor_ref 0.1520
_reflns_number_gt 3071
_reflns_number_total 4044
_reflns_threshold_expression >2sigma(I)
_cod_data_source_file cg100470u_si_002.cif
_cod_data_source_block adduct1
_cod_database_code 4501787

loop_
_symmetry_equiv_pos_as_xyz
'x, y, z'
'-x, y+1/2, -z'
'-x+1/2, y+1/2, z+1/2'
'x+1/2, y, -z+1/2'

loop_
_atom_site_label
_atom_site_type_symbol
_atom_site_fract_x
_atom_site_fract_y
_atom_site_fract_z
_atom_site_U_iso_or_equiv
_atom_site_adp_type
_atom_site_occupancy
_atom_site_symmetry_multiplicity
_atom_site_calc_flag
_atom_site_refinement_flags
C2 C 0.0650(2) 0.0030(5) 0.7444(7) 0.0484(18) Uani 1 1 d .
H2 H 0.0647 -0.0358 0.8815 0.058 Uiso 1 1 calc R
C2' C 0.18394(19) 0.3532(5) 0.2716(8) 0.0490(18) Uani 1 1 d .
H2' H 0.1843 0.3924 0.1354 0.059 Uiso 1 1 calc R
C4' C 0.21776(12) 0.2589(3) 0.5271(7) 0.0434(9) Uani 1 1 d .
C4 C 0.03113(12) 0.0958(3) 0.4842(7) 0.0422(8) Uani 1 1 d .
C5 C 0.07127(12) 0.1136(3) 0.3449(8) 0.0415(9) Uani 1 1 d .
C5' C 0.17773(12) 0.2419(3) 0.6681(9) 0.0424(9) Uani 1 1 d .
C6' C 0.13733(12) 0.2868(3) 0.6040(7) 0.0421(9) Uani 1 1 d .
C6 C 0.11172(12) 0.0696(3) 0.4162(7) 0.0442(9) Uani 1 1 d .
C8' C 0.23056(15) 0.1632(4) 0.8240(10) 0.0508(11) Uani 1 1 d .
H8' H 0.2462 0.1234 0.9258 0.061 Uiso 1 1 calc R
C8 C 0.01882(14) 0.1916(4) 0.1872(9) 0.0490(11) Uani 1 1 d .
H8 H 0.0032 0.2311 0.0842 0.059 Uiso 1 1 calc R
C10 C -0.05233(11) 0.1431(3) 0.4373(8) 0.0508(10) Uani 1 1 d .
H10A H -0.0663 0.1978 0.4002 0.061 Uiso 1 1 calc R
H10B H -0.0570 0.1306 0.6214 0.061 Uiso 1 1 calc R
C10' C 0.30112(12) 0.2116(3) 0.5658(8) 0.0504(10) Uani 1 1 d .
H10C H 0.3051 0.2250 0.3819 0.060 Uiso 1 1 calc R
H10D H 0.3152 0.1566 0.5981 0.060 Uiso 1 1 calc R
C11' C 0.32542(18) 0.2790(5) 0.7331(8) 0.0471(14) Uani 1 1 d .
H11C H 0.3098 0.3330 0.7092 0.057 Uiso 1 1 calc R
H11D H 0.3228 0.2635 0.9163 0.057 Uiso 1 1 calc R
C11 C -0.07504(19) 0.0766(5) 0.2754(9) 0.0485(15) Uani 1 1 d .
H11A H -0.0589 0.0233 0.3023 0.058 Uiso 1 1 calc R
H11B H -0.0718 0.0916 0.0921 0.058 Uiso 1 1 calc R
C12 C -0.12622(14) 0.0642(3) 0.3367(10) 0.0508(10) Uani 1 1 d .
C12' C 0.37509(14) 0.2883(3) 0.6643(10) 0.0542(10) Uani 1 1 d .
N1' N 0.14227(11) 0.3410(3) 0.3999(7) 0.0494(8) Uani 1 1 d .
H1' H 0.1183 0.3691 0.3482 0.059 Uiso 1 1 calc R
N1 N 0.10629(10) 0.0160(2) 0.6194(6) 0.0465(8) Uani 1 1 d .
H1 H 0.1303 -0.0115 0.6733 0.056 Uiso 1 1 calc R
N3 N 0.02604(12) 0.0408(3) 0.6867(8) 0.0491(9) Uani 1 1 d .
N3' N 0.22270(12) 0.3147(3) 0.3244(8) 0.0511(10) Uani 1 1 d .
N6 N 0.15245(12) 0.0775(4) 0.2938(7) 0.0500(11) Uani 1 1 d .
H6A H 0.1760 0.0480 0.3441 0.060 Uiso 1 1 calc R
H6B H 0.1552 0.1120 0.1644 0.060 Uiso 1 1 calc R
N6' N 0.09649(13) 0.2790(4) 0.7258(7) 0.0509(12) Uani 1 1 d .
H6'A H 0.0729 0.3084 0.6752 0.061 Uiso 1 1 calc R
H6'B H 0.0937 0.2444 0.8552 0.061 Uiso 1 1 calc R
N7 N 0.06339(10) 0.1749(3) 0.1596(8) 0.0493(8) Uani 1 1 d .
N7' N 0.18618(10) 0.1814(3) 0.8544(7) 0.0486(8) Uani 1 1 d .
N9' N 0.25134(10) 0.2082(3) 0.6291(7) 0.0466(8) Uani 1 1 d .
N9 N -0.00267(10) 0.1461(3) 0.3797(7) 0.0475(8) Uani 1 1 d .
O1 O -0.14571(13) 0.0038(4) 0.1983(8) 0.0752(14) Uani 1 1 d D
O1' O 0.39480(13) 0.3485(4) 0.8046(9) 0.0769(14) Uani 1 1 d D
O2' O 0.39614(11) 0.2472(3) 0.5095(7) 0.0809(11) Uani 1 1 d .
O2 O -0.14723(11) 0.1065(3) 0.4917(7) 0.0791(11) Uani 1 1 d .
O1W O 0.18639(13) -0.0631(4) 0.7782(7) 0.0664(15) Uani 1 1 d D
O2W O 0.06261(16) 0.4170(4) 0.2479(7) 0.0709(17) Uani 1 1 d D
Cl1 Cl -0.24967(4) -0.01878(14) 0.2214(2) 0.0582(4) Uani 1 1 d .
Cl1' Cl 0.49859(4) 0.37434(15) 0.7502(2) 0.0567(4) Uani 1 1 d .
H1'A H 0.4248(9) 0.347(9) 0.775(16) 0.16(4) Uiso 1 1 d D
H1A H -0.1767(7) 0.003(5) 0.216(9) 0.064(18) Uiso 1 1 d D
H1W1 H 0.2093(14) -0.067(5) 0.664(8) 0.11(2) Uiso 1 1 d D
H1W2 H 0.040(3) 0.419(15) 0.14(2) 0.33(8) Uiso 1 1 d D
H2W1 H 0.2063(12) -0.054(4) 0.903(6) 0.069(15) Uiso 1 1 d D
H2W2 H 0.044(3) 0.398(8) 0.362(17) 0.21(5) Uiso 1 1 d D

loop_
_atom_site_aniso_label
_atom_site_aniso_U_11
_atom_site_aniso_U_22
_atom_site_aniso_U_33
_atom_site_aniso_U_23
_atom_site_aniso_U_13
_atom_site_aniso_U_12
C2 0.051(3) 0.053(5) 0.041(3) 0.0084(17) -0.0003(15) -0.006(3)
C2' 0.046(3) 0.053(5) 0.048(3) 0.0097(19) 0.0001(17) -0.004(3)
C4' 0.0454(19) 0.045(2) 0.040(2) -0.0005(17) -0.0013(15) -0.0054(18)
C4 0.0399(18) 0.044(2) 0.043(2) -0.0034(17) -0.0016(15) -0.0050(18)
C5 0.0368(18) 0.046(3) 0.042(2) -0.001(2) 0.0004(17) -0.0068(18)
C5' 0.039(2) 0.043(3) 0.045(2) 0.001(2) -0.0022(18) -0.0051(19)
C6' 0.0454(19) 0.042(2) 0.039(2) 0.0005(17) -0.0014(15) -0.0052(16)
C6 0.046(2) 0.044(2) 0.042(2) -0.0052(18) -0.0019(16) -0.0037(17)
C8' 0.049(3) 0.048(3) 0.055(2) 0.015(3) 0.005(2) 0.005(2)
C8 0.045(2) 0.046(3) 0.055(2) 0.003(3) 0.000(2) 0.007(2)
C10 0.0363(18) 0.064(3) 0.052(2) 0.002(2) 0.0094(16) 0.0059(19)
C10' 0.0408(19) 0.059(3) 0.051(2) 0.002(2) 0.0049(16) 0.0026(18)
C11' 0.040(3) 0.044(4) 0.057(3) 0.0027(18) 0.0119(15) 0.004(3)
C11 0.039(3) 0.051(5) 0.055(3) -0.005(2) 0.0037(16) 0.006(3)
C12 0.047(2) 0.049(3) 0.056(3) 0.006(2) 0.006(2) 0.001(2)
C12' 0.043(2) 0.054(3) 0.065(3) 0.000(3) 0.000(2) 0.010(2)
N1' 0.0478(17) 0.051(2) 0.049(2) 0.0076(16) -0.0018(15) 0.0031(15)
N1 0.0449(17) 0.049(2) 0.0461(19) 0.0050(15) -0.0043(14) 0.0021(15)
N3 0.0440(19) 0.049(3) 0.0539(19) 0.005(2) 0.0030(17) -0.0058(17)
N3' 0.0474(19) 0.055(3) 0.051(2) 0.008(2) 0.0010(17) -0.0053(18)
N6 0.038(2) 0.057(3) 0.055(2) 0.005(2) 0.0060(14) 0.001(2)
N6' 0.039(2) 0.057(3) 0.056(2) 0.0076(18) 0.0066(13) 0.008(2)
N7 0.0442(18) 0.050(2) 0.053(2) 0.0058(19) 0.0046(15) -0.0028(16)
N7' 0.0459(18) 0.053(2) 0.047(2) 0.0067(19) 0.0023(15) -0.0022(17)
N9' 0.0397(17) 0.053(2) 0.047(2) 0.0070(17) 0.0017(14) 0.0019(16)
N9 0.0401(16) 0.049(2) 0.053(2) 0.0035(17) 0.0044(15) -0.0019(15)
O1 0.047(2) 0.078(4) 0.101(3) -0.032(3) 0.0096(19) -0.009(2)
O1' 0.0396(18) 0.076(4) 0.115(3) -0.032(3) 0.0076(19) -0.004(2)
O2' 0.0518(17) 0.103(3) 0.088(2) -0.033(2) 0.0244(15) -0.0043(18)
O2 0.0547(17) 0.093(3) 0.090(3) -0.033(2) 0.0250(17) -0.0055(18)
O1W 0.050(2) 0.090(5) 0.059(2) 0.0034(19) -0.0084(16) 0.020(2)
O2W 0.054(2) 0.095(5) 0.064(3) 0.0031(18) 0.0025(15) 0.021(3)
Cl1 0.0385(7) 0.0737(13) 0.0622(7) -0.0076(7) 0.0032(4) 0.0001(8)
Cl1' 0.0373(7) 0.0681(11) 0.0647(7) -0.0092(5) -0.0010(4) -0.0001(7)

loop_
_atom_type_symbol
_atom_type_description
_atom_type_scat_dispersion_real
_atom_type_scat_dispersion_imag
_atom_type_scat_source
C C 0.0033 0.0016 'International Tables Vol C Tables 4.2.6.8 and 6.1.1.4'
H H 0.0000 0.0000 'International Tables Vol C Tables 4.2.6.8 and 6.1.1.4'
N N 0.0061 0.0033 'International Tables Vol C Tables 4.2.6.8 and 6.1.1.4'
O O 0.0106 0.0060 'International Tables Vol C Tables 4.2.6.8 and 6.1.1.4'
Cl Cl 0.1484 0.1585 'International Tables Vol C Tables 4.2.6.8 and 6.1.1.4'

loop_
_geom_angle_atom_site_label_1
_geom_angle_atom_site_label_2
_geom_angle_atom_site_label_3
_geom_angle
N3 C2 N1 124.9(5)
N3 C2 H2 117.5
N1 C2 H2 117.5
N3' C2' N1' 125.5(5)
N3' C2' H2' 117.2
N1' C2' H2' 117.2
N9' C4' N3' 126.7(3)
N9' C4' C5' 106.0(3)
N3' C4' C5' 127.3(4)
N3 C4 N9 126.5(3)
N3 C4 C5 127.7(4)
N9 C4 C5 105.9(3)
N7 C5 C4 111.1(4)
N7 C5 C6 131.7(3)
C4 C5 C6 117.1(4)
N7' C5' C4' 110.5(3)
N7' C5' C6' 131.5(3)
C4' C5' C6' 118.0(4)
N6' C6' N1' 120.7(4)
N6' C6' C5' 124.9(4)
N1' C6' C5' 114.4(3)
N6 C6 N1 121.5(4)
N6 C6 C5 124.0(4)
N1 C6 C5 114.5(3)
N7' C8' N9' 113.4(4)
N7' C8' H8' 123.3
N9' C8' H8' 123.3
N7 C8 N9 114.3(4)
N7 C8 H8 122.8
N9 C8 H8 122.8
N9 C10 C11 109.9(4)
N9 C10 H10A 109.7
C11 C10 H10A 109.7
N9 C10 H10B 109.7
C11 C10 H10B 109.7
H10A C10 H10B 108.2
N9' C10' C11' 110.3(3)
N9' C10' H10C 109.6
C11' C10' H10C 109.6
N9' C10' H10D 109.6
C11' C10' H10D 109.6
H10C C10' H10D 108.1
C12' C11' C10' 112.1(4)
C12' C11' H11C 109.2
C10' C11' H11C 109.2
C12' C11' H11D 109.2
C10' C11' H11D 109.2
H11C C11' H11D 107.9
C10 C11 C12 113.6(4)
C10 C11 H11A 108.8
C12 C11 H11A 108.8
C10 C11 H11B 108.8
C12 C11 H11B 108.8
H11A C11 H11B 107.7
O2 C12 O1 123.1(4)
O2 C12 C11 123.6(5)
O1 C12 C11 113.3(4)
O2' C12' O1' 122.5(4)
O2' C12' C11' 126.5(5)
O1' C12' C11' 110.9(5)
C6' N1' C2' 123.0(4)
C6' N1' H1' 118.5
C2' N1' H1' 118.5
C6 N1 C2 123.8(4)
C6 N1 H1 118.1
C2 N1 H1 118.1
C2 N3 C4 111.9(4)
C2' N3' C4' 111.8(4)
C6 N6 H6A 120.0
C6 N6 H6B 120.0
H6A N6 H6B 120.0
C6' N6' H6'A 120.0
C6' N6' H6'B 120.0
H6'A N6' H6'B 120.0
C8 N7 C5 103.2(4)
C8' N7' C5' 104.0(3)
C4' N9' C8' 106.1(3)
C4' N9' C10' 125.9(3)
C8' N9' C10' 127.4(3)
C4 N9 C8 105.5(3)
C4 N9 C10 126.8(4)
C8 N9 C10 127.3(3)
C12 O1 H1A 112(4)
C12' O1' H1'A 108(8)
H1W1 O1W H2W1 91(3)
H1W2 O2W H2W2 89(10)

loop_
_geom_bond_atom_site_label_1
_geom_bond_atom_site_label_2
_geom_bond_distance
C2 N3 1.301(7)
C2 N1 1.361(6)
C2 H2 0.9300
C2' N3' 1.295(7)
C2' N1' 1.377(6)
C2' H2' 0.9300
C4' N9' 1.356(5)
C4' N3' 1.367(6)
C4' C5' 1.382(5)
C4 N3 1.357(6)
C4 N9 1.362(5)
C4 C5 1.383(5)
C5 N7 1.372(6)
C5 C6 1.401(6)
C5' N7' 1.369(6)
C5' C6' 1.398(6)
C6' N6' 1.333(5)
C6' N1' 1.355(5)
C6 N6 1.332(5)
C6 N1 1.347(5)
C8' N7' 1.315(5)
C8' N9' 1.360(6)
C8' H8' 0.9300
C8 N7 1.313(5)
C8 N9 1.364(6)
C8 H8 0.9300
C10 N9 1.456(4)
C10 C11 1.486(8)
C10 H10A 0.9700
C10 H10B 0.9700
C10' N9' 1.466(4)
C10' C11' 1.532(8)
C10' H10C 0.9700
C10' H10D 0.9700
C11' C12' 1.475(6)
C11' H11C 0.9700
C11' H11D 0.9700
C11 C12 1.514(7)
C11 H11A 0.9700
C11 H11B 0.9700
C12 O2 1.198(5)
C12 O1 1.311(7)
C12' O2' 1.188(5)
C12' O1' 1.317(7)
N1' H1' 0.8600
N1 H1 0.8600
N6 H6A 0.8600
N6 H6B 0.8600
N6' H6'A 0.8600
N6' H6'B 0.8600
O1 H1A 0.893(19)
O1' H1'A 0.87(2)
O1W H1W1 0.883(19)
O1W H2W1 0.869(19)
O2W H1W2 0.86(2)
O2W H2W2 0.86(2)

loop_
_geom_torsion_atom_site_label_1
_geom_torsion_atom_site_label_2
_geom_torsion_atom_site_label_3
_geom_torsion_atom_site_label_4
_geom_torsion
N3 C4 C5 N7 -177.9(4)
N9 C4 C5 N7 1.1(5)
N3 C4 C5 C6 0.8(7)
N9 C4 C5 C6 179.8(4)
N9' C4' C5' N7' -0.2(5)
N3' C4' C5' N7' 179.3(4)
N9' C4' C5' C6' 179.4(4)
N3' C4' C5' C6' -1.2(7)
N7' C5' C6' N6' 1.1(9)
C4' C5' C6' N6' -178.3(5)
N7' C5' C6' N1' -178.5(5)
C4' C5' C6' N1' 2.1(6)
N7 C5 C6 N6 -4.4(8)
C4 C5 C6 N6 177.3(4)
N7 C5 C6 N1 176.8(5)
C4 C5 C6 N1 -1.5(6)
N9' C10' C11' C12' -176.5(4)
N9 C10 C11 C12 175.6(4)
C10 C11 C12 O2 3.4(8)
C10 C11 C12 O1 -178.2(5)
C10' C11' C12' O2' -3.8(8)
C10' C11' C12' O1' 177.9(5)
N6' C6' N1' C2' 178.3(5)
C5' C6' N1' C2' -2.1(6)
N3' C2' N1' C6' 1.1(9)
N6 C6 N1 C2 -177.3(5)
C5 C6 N1 C2 1.6(7)
N3 C2 N1 C6 -0.8(9)
N1 C2 N3 C4 -0.1(8)
N9 C4 N3 C2 -178.8(5)
C5 C4 N3 C2 0.0(7)
N1' C2' N3' C4' 0.1(8)
N9' C4' N3' C2' 179.4(5)
C5' C4' N3' C2' 0.0(7)
N9 C8 N7 C5 0.7(6)
C4 C5 N7 C8 -1.1(6)
C6 C5 N7 C8 -179.6(5)
N9' C8' N7' C5' -0.1(6)
C4' C5' N7' C8' 0.1(6)
C6' C5' N7' C8' -179.3(5)
N3' C4' N9' C8' -179.3(5)
C5' C4' N9' C8' 0.1(5)
N3' C4' N9' C10' 9.0(7)
C5' C4' N9' C10' -171.6(4)
N7' C8' N9' C4' 0.0(6)
N7' C8' N9' C10' 171.5(4)
C11' C10' N9' C4' 84.4(5)
C11' C10' N9' C8' -85.6(6)
N3 C4 N9 C8 178.4(4)
C5 C4 N9 C8 -0.6(5)
N3 C4 N9 C10 -9.3(7)
C5 C4 N9 C10 171.7(4)
N7 C8 N9 C4 -0.1(6)
N7 C8 N9 C10 -172.4(4)
C11 C10 N9 C4 -83.6(5)
C11 C10 N9 C8 87.1(6)
